data_2238614
loop_
_publ_author_name
'Bo, Zhou'
'Du Shu, Huang'
'Wei, Liu'
'Mei Yun, Zhou'

_publ_section_title
;
 <i>N</i>-(2-Bromophenyl)-1,3-selenazolo[5,4-<i>b</i>]pyridin-2-amine
;
_journal_issue 10
_journal_name_full 'Acta Crystallographica Section E'
_journal_page_first o1537
_journal_paper_doi 10.1107/S1600536813023969
_journal_volume 69
_journal_year 2013
_chemical_formula_iupac 'C12 H8 Br N3 Se'
_chemical_formula_moiety 'C12 H8 Br N3 Se'
_chemical_formula_sum 'C12 H8 Br N3 Se'
_chemical_formula_weight 353.08
_chemical_name_systematic
;
<i>N</i>-(2-Bromophenyl)-1,3-selenazolo[5,4-<i>b</i>]pyridin-2-amine
;
_space_group_crystal_system monoclinic
_space_group_IT_number 14
_space_group_name_Hall '-P 2yn'
_space_group_name_H-M_alt 'P 1 21/n 1'
_symmetry_space_group_name_Hall '-P 2yn'
_symmetry_space_group_name_H-M 'P 1 21/n 1'
_atom_sites_solution_hydrogens geom
_atom_sites_solution_primary direct
_atom_sites_solution_secondary difmap
_audit_creation_method SHELXL-97
_cell_angle_alpha 90.00
_cell_angle_beta 112.331(4)
_cell_angle_gamma 90.00
_cell_formula_units_Z 4
_cell_length_a 12.5312(5)
_cell_length_b 7.4562(3)
_cell_length_c 13.8913(5)
_cell_measurement_reflns_used 1921
_cell_measurement_temperature 295.0
_cell_measurement_theta_max 4.1409
_cell_measurement_theta_min 63.3083
_cell_volume 1200.60(9)
_computing_cell_refinement 'CrysAlis PRO (Agilent, 2010)'
_computing_data_collection 'CrysAlis PRO (Agilent, 2010)'
_computing_data_reduction 'CrysAlis PRO (Agilent, 2010)'
_computing_molecular_graphics 'SHELXTL (Sheldrick, 2008)'
_computing_publication_material 'publCIF (Westrip, 2010)'
_computing_structure_refinement 'SHELXL97 (Sheldrick, 2008)'
_computing_structure_solution 'SHELXS97 (Sheldrick, 2008)'
_diffrn_ambient_temperature 295.0
_diffrn_detector_area_resol_mean 16.0288
_diffrn_measured_fraction_theta_full 0.995
_diffrn_measured_fraction_theta_max 0.995
_diffrn_measurement_device_type 'Agilent Xcalibur (Sapphire3, Gemini ultra)'
_diffrn_measurement_method '\w scans'
_diffrn_radiation_monochromator graphite
_diffrn_radiation_source 'fine-focus sealed tube'
_diffrn_radiation_type CuK\a
_diffrn_radiation_wavelength 1.54178
_diffrn_reflns_av_R_equivalents 0.0249
_diffrn_reflns_av_sigmaI/netI 0.0270
_diffrn_reflns_limit_h_max 14
_diffrn_reflns_limit_h_min -14
_diffrn_reflns_limit_k_max 8
_diffrn_reflns_limit_k_min -8
_diffrn_reflns_limit_l_max 14
_diffrn_reflns_limit_l_min -16
_diffrn_reflns_number 4420
_diffrn_reflns_theta_full 62.76
_diffrn_reflns_theta_max 62.76
_diffrn_reflns_theta_min 4.05
_exptl_absorpt_coefficient_mu 7.964
_exptl_absorpt_correction_T_max 0.2988
_exptl_absorpt_correction_T_min 0.1986
_exptl_absorpt_correction_type multi-scan
_exptl_absorpt_process_details
;
(CrysAlis PRO; Agilent, 2010)
;
_exptl_crystal_colour colorless
_exptl_crystal_density_diffrn 1.953
_exptl_crystal_density_method 'not measured'
_exptl_crystal_description prism
_exptl_crystal_F_000 680
_exptl_crystal_size_max 0.30
_exptl_crystal_size_mid 0.30
_exptl_crystal_size_min 0.10
_refine_diff_density_max 0.659
_refine_diff_density_min -1.883
_refine_ls_extinction_method none
_refine_ls_goodness_of_fit_ref 1.105
_refine_ls_hydrogen_treatment constr
_refine_ls_matrix_type full
_refine_ls_number_parameters 155
_refine_ls_number_reflns 1921
_refine_ls_number_restraints 0
_refine_ls_restrained_S_all 1.105
_refine_ls_R_factor_all 0.0541
_refine_ls_R_factor_gt 0.0520
_refine_ls_shift/su_max 0.000
_refine_ls_shift/su_mean 0.000
_refine_ls_structure_factor_coef Fsqd
_refine_ls_weighting_details 'calc w=1/[\s^2^(Fo^2^)+(0.1000P)^2^+0.0000P] where P=(Fo^2^+2Fc^2^)/3'
_refine_ls_weighting_scheme calc
_refine_ls_wR_factor_gt 0.1291
_refine_ls_wR_factor_ref 0.1319
_reflns_number_gt 1779
_reflns_number_total 1921
_reflns_threshold_expression I>2sigma(I)
_cod_data_source_file fj2639.cif
_cod_data_source_block I
_cod_original_cell_volume 1200.60(8)
_cod_database_code 2238614

loop_
_symmetry_equiv_pos_as_xyz
'x, y, z'
'-x+1/2, y+1/2, -z+1/2'
'-x, -y, -z'
'x-1/2, -y-1/2, z-1/2'

loop_
_atom_site_type_symbol
_atom_site_label
_atom_site_fract_x
_atom_site_fract_y
_atom_site_fract_z
_atom_site_U_iso_or_equiv
_atom_site_adp_type
_atom_site_calc_flag
_atom_site_refinement_flags
_atom_site_occupancy
_atom_site_symmetry_multiplicity
Se Se1 0.54412(4) 0.09933(7) 0.29605(3) 0.0347(2) Uani d . 1 1
Br Br1 0.25269(5) -0.30042(7) 0.03920(4) 0.0499(2) Uani d . 1 1
C C1 0.8930(4) 0.1246(6) 0.3969(4) 0.0391(10) Uani d . 1 1
H H1 0.9579 0.1449 0.4594 0.047 Uiso calc R 1 1
N N1 0.7879(3) 0.1260(5) 0.4012(3) 0.0390(9) Uani d . 1 1
C C6 0.5142(3) 0.0633(5) 0.1513(3) 0.0244(8) Uani d . 1 1
N N2 0.6067(3) 0.0572(5) 0.1289(2) 0.0283(7) Uani d . 1 1
C C5 0.7000(4) 0.1010(5) 0.3106(3) 0.0294(9) Uani d . 1 1
C C10 0.1263(4) -0.0412(8) 0.1036(3) 0.0467(13) Uani d . 1 1
H H10 0.0714 -0.1346 0.0929 0.056 Uiso calc R 1 1
N N3 0.4086(3) 0.0347(5) 0.0812(2) 0.0307(8) Uani d . 1 1
H H3 0.4002 0.0097 0.0038 0.11(3) Uiso d R 1 1
C C4 0.7091(3) 0.0741(5) 0.2149(3) 0.0255(8) Uani d . 1 1
C C9 0.2266(4) -0.0716(6) 0.0859(3) 0.0320(9) Uani d . 1 1
C C3 0.8190(4) 0.0674(6) 0.2134(3) 0.0354(10) Uani d . 1 1
H H3A 0.8303 0.0447 0.1507 0.042 Uiso calc R 1 1
C C7 0.3078(3) 0.0625(6) 0.1015(3) 0.0264(8) Uani d . 1 1
C C8 0.2863(4) 0.2307(6) 0.1358(3) 0.0359(10) Uani d . 1 1
H H8 0.3407 0.3248 0.1466 0.043 Uiso calc R 1 1
C C2 0.9120(4) 0.0950(6) 0.3064(4) 0.0409(11) Uani d . 1 1
H H2 0.9885 0.0937 0.3079 0.049 Uiso calc R 1 1
C C11 0.1872(4) 0.2608(8) 0.1538(4) 0.0471(12) Uani d . 1 1
H H11 0.1743 0.3748 0.1779 0.056 Uiso calc R 1 1
C C12 0.1068(4) 0.1272(9) 0.1372(4) 0.0534(15) Uani d . 1 1
H H12 0.0379 0.1496 0.1486 0.064 Uiso calc R 1 1

loop_
_atom_site_aniso_label
_atom_site_aniso_U_11
_atom_site_aniso_U_22
_atom_site_aniso_U_33
_atom_site_aniso_U_12
_atom_site_aniso_U_13
_atom_site_aniso_U_23
Se1 0.0303(3) 0.0541(4) 0.0266(3) -0.00181(18) 0.0184(2) -0.00480(18)
Br1 0.0459(4) 0.0368(4) 0.0550(4) -0.0067(2) 0.0055(3) 0.0005(2)
C1 0.028(2) 0.044(2) 0.034(2) 0.000(2) -0.0008(18) -0.0034(19)
N1 0.038(2) 0.045(2) 0.0263(18) -0.0011(17) 0.0045(16) -0.0022(16)
C6 0.0217(19) 0.0271(19) 0.0281(19) -0.0004(15) 0.0135(16) -0.0024(15)
N2 0.0222(17) 0.0396(18) 0.0269(17) -0.0023(14) 0.0137(14) -0.0037(14)
C5 0.034(2) 0.028(2) 0.028(2) 0.0000(16) 0.0148(18) -0.0021(15)
C10 0.022(2) 0.075(4) 0.041(3) -0.009(2) 0.010(2) 0.016(2)
N3 0.0199(17) 0.047(2) 0.0287(17) -0.0016(15) 0.0134(14) -0.0077(15)
C4 0.022(2) 0.0283(19) 0.0254(19) -0.0012(15) 0.0082(16) -0.0003(15)
C9 0.024(2) 0.044(2) 0.027(2) -0.0020(18) 0.0082(17) 0.0063(17)
C3 0.024(2) 0.048(3) 0.039(2) 0.0023(18) 0.0179(18) 0.0001(19)
C7 0.0174(18) 0.042(2) 0.0230(18) -0.0001(16) 0.0111(15) -0.0002(16)
C8 0.031(2) 0.042(2) 0.039(2) 0.0025(19) 0.0177(19) -0.0041(19)
C2 0.023(2) 0.049(3) 0.046(3) -0.0020(18) 0.008(2) 0.001(2)
C11 0.038(3) 0.067(3) 0.040(3) 0.015(2) 0.018(2) -0.007(2)
C12 0.028(3) 0.098(4) 0.041(3) 0.010(3) 0.021(2) 0.005(3)

loop_
_atom_type_symbol
_atom_type_description
_atom_type_scat_dispersion_real
_atom_type_scat_dispersion_imag
_atom_type_scat_source
C C 0.0181 0.0091 'International Tables Vol C Tables 4.2.6.8 and 6.1.1.4'
H H 0.0000 0.0000 'International Tables Vol C Tables 4.2.6.8 and 6.1.1.4'
N N 0.0311 0.0180 'International Tables Vol C Tables 4.2.6.8 and 6.1.1.4'
Br Br -0.6763 1.2805 'International Tables Vol C Tables 4.2.6.8 and 6.1.1.4'
Se Se -0.7943 1.1372 'International Tables Vol C Tables 4.2.6.8 and 6.1.1.4'

loop_
_geom_angle_atom_site_label_1
_geom_angle_atom_site_label_2
_geom_angle_atom_site_label_3
_geom_angle
C5 Se1 C6 83.98(17)
N1 C1 C2 123.6(4)
N1 C1 H1 118.2
C2 C1 H1 118.2
C5 N1 C1 115.4(4)
N2 C6 N3 123.0(3)
N2 C6 Se1 114.5(3)
N3 C6 Se1 122.3(3)
C6 N2 C4 113.9(3)
N1 C5 C4 125.7(4)
N1 C5 Se1 123.5(3)
C4 C5 Se1 110.7(3)
C9 C10 C12 119.5(5)
C9 C10 H10 120.3
C12 C10 H10 120.3
C6 N3 C7 123.2(3)
C6 N3 H3 117.4
C7 N3 H3 118.6
C3 C4 N2 125.6(4)
C3 C4 C5 117.5(4)
N2 C4 C5 116.8(4)
C7 C9 C10 121.1(4)
C7 C9 Br1 119.4(3)
C10 C9 Br1 119.5(4)
C4 C3 C2 117.9(4)
C4 C3 H3A 121.0
C2 C3 H3A 121.0
C9 C7 C8 118.3(4)
C9 C7 N3 121.6(4)
C8 C7 N3 120.1(4)
C11 C8 C7 120.7(5)
C11 C8 H8 119.6
C7 C8 H8 119.6
C1 C2 C3 119.7(4)
C1 C2 H2 120.1
C3 C2 H2 120.1
C12 C11 C8 120.5(5)
C12 C11 H11 119.8
C8 C11 H11 119.8
C11 C12 C10 120.0(4)
C11 C12 H12 120.0
C10 C12 H12 120.0

loop_
_geom_bond_atom_site_label_1
_geom_bond_atom_site_label_2
_geom_bond_distance
Se1 C5 1.886(4)
Se1 C6 1.920(4)
Br1 C9 1.897(5)
C1 N1 1.340(7)
C1 C2 1.384(7)
C1 H1 0.9500
N1 C5 1.334(6)
C6 N2 1.309(5)
C6 N3 1.328(5)
N2 C4 1.388(5)
C5 C4 1.390(6)
C10 C9 1.388(7)
C10 C12 1.393(8)
C10 H10 0.9500
N3 C7 1.410(5)
N3 H3 1.0555
C4 C3 1.387(6)
C9 C7 1.384(6)
C3 C2 1.387(6)
C3 H3A 0.9500
C7 C8 1.404(6)
C8 C11 1.375(6)
C8 H8 0.9500
C2 H2 0.9500
C11 C12 1.372(8)
C11 H11 0.9500
C12 H12 0.9500

loop_
_geom_hbond_atom_site_label_D
_geom_hbond_atom_site_label_H
_geom_hbond_atom_site_label_A
_geom_hbond_site_symmetry_A
_geom_hbond_distance_DH
_geom_hbond_distance_HA
_geom_hbond_distance_DA
_geom_hbond_angle_DHA
_geom_hbond_publ_flag
N3 H3 N2 3_655 1.06 1.88 2.933(4) 174 yes

loop_
_geom_torsion_atom_site_label_1
_geom_torsion_atom_site_label_2
_geom_torsion_atom_site_label_3
_geom_torsion_atom_site_label_4
_geom_torsion
C2 C1 N1 C5 -1.6(7)
C5 Se1 C6 N2 -0.2(3)
C5 Se1 C6 N3 175.3(4)
N3 C6 N2 C4 -174.2(4)
Se1 C6 N2 C4 1.3(4)
C1 N1 C5 C4 0.1(6)
C1 N1 C5 Se1 -179.5(3)
C6 Se1 C5 N1 178.7(4)
C6 Se1 C5 C4 -0.9(3)
N2 C6 N3 C7 -172.0(4)
Se1 C6 N3 C7 12.8(6)
C6 N2 C4 C3 178.2(4)
C6 N2 C4 C5 -2.1(5)
N1 C5 C4 C3 2.0(6)
Se1 C5 C4 C3 -178.4(3)
N1 C5 C4 N2 -177.7(4)
Se1 C5 C4 N2 1.9(4)
C12 C10 C9 C7 0.3(7)
C12 C10 C9 Br1 -179.6(4)
N2 C4 C3 C2 177.1(4)
C5 C4 C3 C2 -2.5(6)
C10 C9 C7 C8 0.0(6)
Br1 C9 C7 C8 179.8(3)
C10 C9 C7 N3 -178.3(4)
Br1 C9 C7 N3 1.5(5)
C6 N3 C7 C9 -125.4(4)
C6 N3 C7 C8 56.4(6)
C9 C7 C8 C11 0.3(6)
N3 C7 C8 C11 178.7(4)
N1 C1 C2 C3 0.9(8)
C4 C3 C2 C1 1.2(7)
C7 C8 C11 C12 -0.9(7)
C8 C11 C12 C10 1.1(8)
C9 C10 C12 C11 -0.8(7)
